data_4309529
loop_
_publ_author_name
'Brandon L. Dietrich'
'Jonathan Egbert'
'Aimee M. Morris'
'Mark Wicholas'
'Oren P. Anderson'
'Susie M. Miller'

_publ_section_title
;
Cd(II), Zn(II), and Pd(II) Complexes of an Isoindoline Pincer Ligand:
Consequences of Steric Crowding
;
_journal_name_full 'Inorganic Chemistry'
_journal_page_first 6476
_journal_page_last 6481
_journal_paper_doi 10.1021/ic0506916
_journal_volume 44
_journal_year 2005
_chemical_formula_sum 'C40 H38 Cd N12 O6'
_chemical_formula_weight 895.22
_chemical_name_systematic
; 
 ? 
;
_space_group_IT_number 14
_symmetry_cell_setting monoclinic
_symmetry_space_group_name_Hall '-P 2yn'
_symmetry_space_group_name_H-M 'P 1 21/n 1'
_atom_sites_solution_hydrogens geom
_atom_sites_solution_primary direct
_atom_sites_solution_secondary difmap
_audit_creation_method SHELXL-97
_cell_angle_alpha 90.00
_cell_angle_beta 101.748(5)
_cell_angle_gamma 90.00
_cell_formula_units_Z 4
_cell_length_a 14.055(4)
_cell_length_b 20.270(5)
_cell_length_c 15.082(4)
_cell_measurement_temperature 173(2)
_cell_volume 4206.8(19)
_computing_structure_refinement 'SHELXL-97 (Sheldrick, 1997)'
_computing_structure_solution 'SHELXS-97 (Sheldrick, 1990)'
_diffrn_ambient_temperature 173(2)
_diffrn_measured_fraction_theta_full 0.997
_diffrn_measured_fraction_theta_max 0.997
_diffrn_radiation_monochromator graphite
_diffrn_radiation_source 'fine-focus sealed tube'
_diffrn_radiation_type MoK\a
_diffrn_radiation_wavelength 0.71073
_diffrn_reflns_av_R_equivalents 0.0547
_diffrn_reflns_av_sigmaI/netI 0.0416
_diffrn_reflns_limit_h_max 15
_diffrn_reflns_limit_h_min -15
_diffrn_reflns_limit_k_max 22
_diffrn_reflns_limit_k_min -22
_diffrn_reflns_limit_l_max 16
_diffrn_reflns_limit_l_min -16
_diffrn_reflns_number 26439
_diffrn_reflns_theta_full 23.32
_diffrn_reflns_theta_max 23.32
_diffrn_reflns_theta_min 1.71
_exptl_absorpt_coefficient_mu 1.159
_exptl_crystal_density_diffrn 2.827
_exptl_crystal_density_method 'not measured'
_exptl_crystal_F_000 3664
_refine_diff_density_max 1.016
_refine_diff_density_min -0.802
_refine_diff_density_rms 0.120
_refine_ls_extinction_coef 0.0106(5)
_refine_ls_extinction_expression Fc^*^=kFc[1+0.001xFc^2^\l^3^/sin(2\q)]^-1/4^
_refine_ls_extinction_method SHELXL
_refine_ls_goodness_of_fit_ref 0.984
_refine_ls_hydrogen_treatment mixed
_refine_ls_matrix_type full
_refine_ls_number_parameters 577
_refine_ls_number_reflns 6088
_refine_ls_number_restraints 0
_refine_ls_restrained_S_all 0.984
_refine_ls_R_factor_all 0.0517
_refine_ls_R_factor_gt 0.0425
_refine_ls_shift/su_max 2.352
_refine_ls_shift/su_mean 0.063
_refine_ls_structure_factor_coef Fsqd
_refine_ls_weighting_details 'calc w=1/[\s^2^(Fo^2^)+(0.0540P)^2^+11.3454P] where P=(Fo^2^+2Fc^2^)/3'
_refine_ls_weighting_scheme calc
_refine_ls_wR_factor_gt 0.1061
_refine_ls_wR_factor_ref 0.1122
_reflns_number_gt 5190
_reflns_number_total 6088
_reflns_threshold_expression >2sigma(I)
_cod_data_source_file ic0506916si20050503_013017.cif
_cod_data_source_block mw102m
_cod_depositor_comments
;
The following automatic conversions were performed:
'_symmetry_cell_setting' value 'Monoclinic' changed to 'monoclinic'
according to '/home/saulius/struct/CIF-dictionaries/cif_core.dic'
dictionary named 'cif_core.dic' version 2.4.1 from 2010-06-29.

Automatic conversion script
Id: cif_fix_enum 1527 2010-12-29 10:47:43Z saulius 

2020-09-22
Z changed to be consistent with given formula
                 miguel
;
_cod_original_formula_units_Z 8
_cod_original_cell_volume 4206.7(19)
_cod_database_code 4309529

loop_
_symmetry_equiv_pos_as_xyz
'x, y, z'
'-x+1/2, y+1/2, -z+1/2'
'-x, -y, -z'
'x-1/2, -y-1/2, z-1/2'

loop_
_atom_site_label
_atom_site_type_symbol
_atom_site_fract_x
_atom_site_fract_y
_atom_site_fract_z
_atom_site_U_iso_or_equiv
_atom_site_adp_type
_atom_site_occupancy
_atom_site_symmetry_multiplicity
_atom_site_calc_flag
_atom_site_refinement_flags
_atom_site_disorder_assembly
_atom_site_disorder_group
Cd1 Cd 0.73164(2) 0.243336(13) 1.027632(19) 0.02600(15) Uani 1 1 d . . .
N1 N 0.8328(2) 0.28990(16) 1.1532(2) 0.0261(8) Uani 1 1 d . . .
N2 N 0.8631(2) 0.33694(16) 1.0244(2) 0.0272(8) Uani 1 1 d . . .
N3 N 0.8716(3) 0.45484(18) 1.0073(3) 0.0284(8) Uani 1 1 d . . .
H3 H 0.882(4) 0.466(3) 1.055(4) 0.044(17) Uiso 1 1 d . . .
N4 N 0.8664(2) 0.56249(17) 0.9394(2) 0.0307(8) Uani 1 1 d . . .
N5 N 0.8936(2) 0.56388(17) 1.1017(2) 0.0309(8) Uani 1 1 d . . .
N6 N 0.6536(2) 0.27334(16) 0.8810(2) 0.0256(7) Uani 1 1 d . . .
N7 N 0.6298(2) 0.34721(16) 0.9868(2) 0.0253(7) Uani 1 1 d . . .
N8 N 0.6215(3) 0.46559(17) 0.9689(3) 0.0302(8) Uani 1 1 d . . .
H8 H 0.619(4) 0.474(2) 0.913(4) 0.046(15) Uiso 1 1 d . . .
N9 N 0.6263(3) 0.58146(17) 1.0049(3) 0.0379(9) Uani 1 1 d . . .
N10 N 0.6018(3) 0.55859(18) 0.8456(3) 0.0382(9) Uani 1 1 d . . .
N11 N 0.8399(3) 0.12499(18) 1.0383(3) 0.0400(10) Uani 1 1 d . . .
N12 N 0.5515(3) 0.18257(19) 1.0526(3) 0.0391(9) Uani 1 1 d . . .
O1 O 0.8886(3) 0.07502(18) 1.0381(3) 0.0656(11) Uani 1 1 d . . .
O2 O 0.7897(3) 0.13389(16) 1.0958(2) 0.0524(9) Uani 1 1 d . . .
O3 O 0.8405(3) 0.17010(17) 0.9808(2) 0.0532(9) Uani 1 1 d . . .
O4 O 0.5800(3) 0.16139(19) 0.9846(2) 0.0549(9) Uani 1 1 d . . .
O5 O 0.4722(2) 0.16750(18) 1.0692(3) 0.0579(10) Uani 1 1 d . . .
O6 O 0.6071(2) 0.22105(15) 1.1056(2) 0.0403(7) Uani 1 1 d . . .
C1 C 0.7899(4) 0.2285(3) 1.2786(3) 0.0442(12) Uani 1 1 d . . .
H1A H 0.7505 0.2046 1.2276 0.066 Uiso 1 1 calc R . .
H1B H 0.7474 0.2479 1.3157 0.066 Uiso 1 1 calc R . .
H1C H 0.8356 0.1980 1.3155 0.066 Uiso 1 1 calc R . .
C2 C 0.8454(3) 0.2824(2) 1.2432(3) 0.0294(9) Uani 1 1 d . . .
C3 C 0.9067(3) 0.3235(2) 1.3017(3) 0.0358(10) Uani 1 1 d . . .
H3B H 0.9130 0.3187 1.3653 0.043 Uiso 1 1 calc R . .
C4 C 0.9584(3) 0.3713(2) 1.2679(3) 0.0378(11) Uani 1 1 d . . .
H4B H 1.0014 0.3993 1.3079 0.045 Uiso 1 1 calc R . .
C5 C 0.9476(3) 0.3786(2) 1.1751(3) 0.0349(10) Uani 1 1 d . . .
H5B H 0.9840 0.4107 1.1502 0.042 Uiso 1 1 calc R . .
C6 C 0.8824(3) 0.33769(19) 1.1196(3) 0.0269(9) Uani 1 1 d . . .
C7 C 0.8625(3) 0.39046(19) 0.9781(3) 0.0251(9) Uani 1 1 d . . .
C8 C 0.8458(3) 0.3936(2) 0.8784(3) 0.0284(9) Uani 1 1 d . . .
C9 C 0.8340(3) 0.3438(2) 0.8145(3) 0.0334(10) Uani 1 1 d . . .
H9B H 0.8374 0.2986 0.8318 0.040 Uiso 1 1 calc R . .
C10 C 0.8171(3) 0.3622(2) 0.7242(3) 0.0417(11) Uani 1 1 d . . .
H10B H 0.8073 0.3291 0.6786 0.050 Uiso 1 1 calc R . .
C11 C 0.8143(4) 0.4280(3) 0.6995(3) 0.0439(12) Uani 1 1 d . . .
H11A H 0.8026 0.4391 0.6370 0.053 Uiso 1 1 calc R . .
C12 C 0.8282(3) 0.4780(2) 0.7631(3) 0.0399(11) Uani 1 1 d . . .
H12A H 0.8270 0.5231 0.7457 0.048 Uiso 1 1 calc R . .
C13 C 0.8441(3) 0.4594(2) 0.8535(3) 0.0281(9) Uani 1 1 d . . .
C14 C 0.8613(3) 0.4996(2) 0.9365(3) 0.0273(9) Uani 1 1 d . . .
C15 C 0.8840(3) 0.5968(2) 1.0225(3) 0.0323(10) Uani 1 1 d . . .
C16 C 0.8905(3) 0.6650(2) 1.0186(3) 0.0402(11) Uani 1 1 d . . .
H16A H 0.8825 0.6871 0.9620 0.048 Uiso 1 1 calc R . .
C17 C 0.9089(4) 0.7000(2) 1.0989(3) 0.0461(12) Uani 1 1 d . . .
H17A H 0.9148 0.7467 1.0983 0.055 Uiso 1 1 calc R . .
C18 C 0.9187(3) 0.6668(2) 1.1792(3) 0.0386(11) Uani 1 1 d . . .
H18A H 0.9315 0.6902 1.2349 0.046 Uiso 1 1 calc R . .
C19 C 0.9099(3) 0.5993(2) 1.1786(3) 0.0329(10) Uani 1 1 d . . .
C20 C 0.9175(4) 0.5608(3) 1.2652(3) 0.0461(12) Uani 1 1 d . . .
H20A H 0.9088 0.5137 1.2512 0.069 Uiso 1 1 calc R . .
H20B H 0.8670 0.5757 1.2969 0.069 Uiso 1 1 calc R . .
H20C H 0.9816 0.5680 1.3039 0.069 Uiso 1 1 calc R . .
C21 C 0.6896(4) 0.1837(2) 0.7872(3) 0.0468(12) Uani 1 1 d . . .
H21A H 0.7280 0.1702 0.8461 0.070 Uiso 1 1 calc R . .
H21B H 0.7326 0.1890 0.7440 0.070 Uiso 1 1 calc R . .
H21C H 0.6408 0.1498 0.7649 0.070 Uiso 1 1 calc R . .
C22 C 0.6399(3) 0.2478(2) 0.7971(3) 0.0325(10) Uani 1 1 d . . .
C23 C 0.5816(3) 0.2793(2) 0.7253(3) 0.0387(11) Uani 1 1 d . . .
H23A H 0.5730 0.2612 0.6661 0.046 Uiso 1 1 calc R . .
C24 C 0.5360(3) 0.3370(2) 0.7397(3) 0.0419(12) Uani 1 1 d . . .
H24A H 0.4953 0.3588 0.6904 0.050 Uiso 1 1 calc R . .
C25 C 0.5491(3) 0.3632(2) 0.8252(3) 0.0357(10) Uani 1 1 d . . .
H25A H 0.5174 0.4029 0.8360 0.043 Uiso 1 1 calc R . .
C26 C 0.6099(3) 0.33046(19) 0.8955(3) 0.0262(9) Uani 1 1 d . . .
C27 C 0.6302(3) 0.4071(2) 1.0158(3) 0.0264(9) Uani 1 1 d . . .
C28 C 0.6453(3) 0.42519(19) 1.1120(3) 0.0268(9) Uani 1 1 d . . .
C29 C 0.6543(3) 0.3854(2) 1.1884(3) 0.0326(10) Uani 1 1 d . . .
H29A H 0.6510 0.3387 1.1835 0.039 Uiso 1 1 calc R . .
C30 C 0.6685(3) 0.4165(2) 1.2717(3) 0.0395(11) Uani 1 1 d . . .
H30A H 0.6750 0.3908 1.3253 0.047 Uiso 1 1 calc R . .
C31 C 0.6734(3) 0.4850(2) 1.2781(3) 0.0436(12) Uani 1 1 d . . .
H31A H 0.6845 0.5051 1.3362 0.052 Uiso 1 1 calc R . .
C32 C 0.6624(3) 0.5242(2) 1.2021(3) 0.0386(11) Uani 1 1 d . . .
H32A H 0.6644 0.5710 1.2070 0.046 Uiso 1 1 calc R . .
C33 C 0.6485(3) 0.4935(2) 1.1181(3) 0.0314(10) Uani 1 1 d . . .
C34 C 0.6319(3) 0.5203(2) 1.0264(3) 0.0307(10) Uani 1 1 d . . .
C35 C 0.6076(3) 0.6025(2) 0.9141(3) 0.0377(11) Uani 1 1 d . . .
C36 C 0.5951(4) 0.6699(2) 0.8990(4) 0.0492(13) Uani 1 1 d . . .
H36A H 0.6003 0.7000 0.9480 0.059 Uiso 1 1 calc R . .
C37 C 0.5749(4) 0.6915(3) 0.8104(4) 0.0562(15) Uani 1 1 d . . .
H37A H 0.5648 0.7372 0.7978 0.067 Uiso 1 1 calc R . .
C38 C 0.5694(3) 0.6476(3) 0.7408(4) 0.0509(14) Uani 1 1 d . . .
H38A H 0.5561 0.6626 0.6798 0.061 Uiso 1 1 calc R . .
C39 C 0.5834(3) 0.5806(2) 0.7599(3) 0.0423(12) Uani 1 1 d . . .
C40 C 0.5768(4) 0.5301(3) 0.6870(3) 0.0528(14) Uani 1 1 d . . .
H40A H 0.5883 0.4862 0.7143 0.079 Uiso 1 1 calc R . .
H40B H 0.6258 0.5394 0.6508 0.079 Uiso 1 1 calc R . .
H40C H 0.5119 0.5316 0.6480 0.079 Uiso 1 1 calc R . .
O60 O 0.8418(4) 0.4269(4) 0.4810(3) 0.113(2) Uani 1 1 d . . .
C60 C 0.8702(7) 0.4973(4) 0.4922(6) 0.112(3) Uani 1 1 d . . .
O61 O 0.5994(6) 0.3777(5) 0.5080(5) 0.188(4) Uani 1 1 d . . .
C61 C 0.6823(5) 0.3459(3) 0.4910(4) 0.0697(17) Uani 1 1 d . . .

loop_
_atom_site_aniso_label
_atom_site_aniso_U_11
_atom_site_aniso_U_22
_atom_site_aniso_U_33
_atom_site_aniso_U_23
_atom_site_aniso_U_13
_atom_site_aniso_U_12
Cd1 0.0292(2) 0.0240(2) 0.0226(2) 0.00104(12) 0.00019(13) -0.00052(12)
N1 0.0238(18) 0.0265(18) 0.0263(19) 0.0003(14) 0.0013(14) 0.0010(14)
N2 0.0257(18) 0.0299(19) 0.0251(19) -0.0006(15) 0.0029(14) -0.0049(14)
N3 0.032(2) 0.032(2) 0.021(2) -0.0002(16) 0.0061(16) -0.0063(15)
N4 0.035(2) 0.030(2) 0.0268(19) 0.0018(15) 0.0058(15) -0.0037(15)
N5 0.0301(19) 0.0341(19) 0.028(2) -0.0014(16) 0.0054(15) -0.0039(15)
N6 0.0246(18) 0.0255(17) 0.0253(19) -0.0021(14) 0.0016(14) -0.0013(14)
N7 0.0255(18) 0.0253(18) 0.0246(18) 0.0014(14) 0.0038(14) 0.0037(14)
N8 0.032(2) 0.0273(19) 0.030(2) 0.0019(16) 0.0039(16) 0.0054(15)
N9 0.032(2) 0.029(2) 0.052(3) 0.0001(18) 0.0066(18) 0.0017(16)
N10 0.031(2) 0.035(2) 0.049(2) 0.0073(19) 0.0084(18) 0.0042(16)
N11 0.046(2) 0.034(2) 0.035(2) -0.0020(18) -0.0033(19) 0.0086(18)
N12 0.034(2) 0.042(2) 0.037(2) 0.0148(19) -0.0025(18) -0.0035(18)
O1 0.087(3) 0.049(2) 0.065(2) 0.0117(19) 0.027(2) 0.039(2)
O2 0.058(2) 0.045(2) 0.059(2) 0.0027(17) 0.0226(19) 0.0094(17)
O3 0.073(3) 0.045(2) 0.044(2) 0.0112(17) 0.0162(18) 0.0198(18)
O4 0.055(2) 0.077(3) 0.0297(19) 0.0022(18) 0.0000(17) -0.0077(19)
O5 0.038(2) 0.064(2) 0.073(3) 0.0114(19) 0.0143(18) -0.0166(17)
O6 0.0411(18) 0.0376(17) 0.0402(18) 0.0037(15) 0.0035(15) -0.0085(15)
C1 0.043(3) 0.055(3) 0.034(3) 0.009(2) 0.006(2) -0.011(2)
C2 0.025(2) 0.034(2) 0.028(2) 0.0051(18) 0.0031(18) 0.0032(18)
C3 0.036(2) 0.046(3) 0.023(2) 0.001(2) -0.0017(19) 0.004(2)
C4 0.036(3) 0.036(3) 0.035(3) -0.003(2) -0.008(2) -0.002(2)
C5 0.033(2) 0.033(2) 0.035(3) 0.0026(19) -0.002(2) -0.0067(19)
C6 0.024(2) 0.028(2) 0.028(2) 0.0021(17) 0.0042(17) 0.0019(17)
C7 0.021(2) 0.029(2) 0.025(2) 0.0000(18) 0.0048(16) -0.0050(16)
C8 0.021(2) 0.036(2) 0.028(2) -0.0005(18) 0.0046(17) -0.0045(17)
C9 0.030(2) 0.037(2) 0.034(3) -0.0039(19) 0.0072(19) -0.0040(18)
C10 0.042(3) 0.053(3) 0.031(3) -0.012(2) 0.009(2) -0.004(2)
C11 0.048(3) 0.060(3) 0.022(2) -0.002(2) 0.006(2) -0.006(2)
C12 0.043(3) 0.047(3) 0.029(2) 0.004(2) 0.004(2) -0.005(2)
C13 0.024(2) 0.033(2) 0.027(2) 0.0001(18) 0.0034(17) -0.0039(17)
C14 0.022(2) 0.035(2) 0.026(2) 0.0029(18) 0.0046(17) -0.0045(17)
C15 0.026(2) 0.033(2) 0.039(3) 0.000(2) 0.0084(19) -0.0019(18)
C16 0.046(3) 0.033(2) 0.044(3) 0.003(2) 0.013(2) -0.003(2)
C17 0.055(3) 0.028(2) 0.057(3) -0.008(2) 0.015(3) -0.001(2)
C18 0.039(3) 0.038(3) 0.040(3) -0.013(2) 0.010(2) -0.003(2)
C19 0.023(2) 0.045(3) 0.032(2) -0.004(2) 0.0074(18) -0.0048(19)
C20 0.050(3) 0.053(3) 0.034(3) -0.004(2) 0.005(2) -0.008(2)
C21 0.041(3) 0.050(3) 0.046(3) -0.023(2) 0.002(2) 0.003(2)
C22 0.029(2) 0.036(2) 0.032(2) -0.0071(19) 0.0057(19) -0.0070(18)
C23 0.040(3) 0.048(3) 0.026(2) -0.007(2) 0.001(2) -0.008(2)
C24 0.042(3) 0.046(3) 0.031(3) 0.004(2) -0.010(2) -0.005(2)
C25 0.035(2) 0.035(2) 0.033(3) 0.0028(19) -0.002(2) 0.0056(19)
C26 0.023(2) 0.026(2) 0.029(2) 0.0027(17) 0.0042(17) 0.0002(17)
C27 0.019(2) 0.031(2) 0.029(2) 0.0017(18) 0.0028(17) 0.0045(17)
C28 0.019(2) 0.030(2) 0.031(2) -0.0038(18) 0.0057(17) 0.0019(16)
C29 0.029(2) 0.036(2) 0.033(2) -0.0006(19) 0.0093(19) 0.0043(18)
C30 0.039(3) 0.051(3) 0.028(2) -0.005(2) 0.009(2) 0.003(2)
C31 0.038(3) 0.058(3) 0.034(3) -0.017(2) 0.005(2) 0.003(2)
C32 0.030(2) 0.037(3) 0.047(3) -0.015(2) 0.005(2) 0.0017(19)
C33 0.019(2) 0.035(2) 0.039(3) -0.007(2) 0.0036(18) 0.0016(17)
C34 0.020(2) 0.029(2) 0.042(3) -0.004(2) 0.0051(18) 0.0037(17)
C35 0.022(2) 0.034(2) 0.058(3) 0.009(2) 0.010(2) 0.0031(18)
C36 0.040(3) 0.035(3) 0.073(4) 0.006(3) 0.014(3) -0.001(2)
C37 0.039(3) 0.038(3) 0.091(4) 0.026(3) 0.010(3) 0.002(2)
C38 0.034(3) 0.052(3) 0.067(4) 0.026(3) 0.011(2) 0.004(2)
C39 0.028(2) 0.048(3) 0.052(3) 0.021(2) 0.012(2) 0.006(2)
C40 0.049(3) 0.067(4) 0.044(3) 0.018(3) 0.012(2) 0.014(3)
O60 0.083(4) 0.179(6) 0.072(3) -0.009(4) 0.006(3) 0.039(4)
C60 0.139(8) 0.081(5) 0.109(6) 0.046(5) 0.008(5) -0.021(5)
O61 0.204(8) 0.261(9) 0.120(5) 0.082(6) 0.084(5) 0.140(7)
C61 0.081(5) 0.058(4) 0.069(4) -0.011(3) 0.012(3) 0.000(3)

loop_
_atom_type_symbol
_atom_type_description
_atom_type_scat_dispersion_real
_atom_type_scat_dispersion_imag
_atom_type_scat_source
C C 0.0033 0.0016 'International Tables Vol C Tables 4.2.6.8 and 6.1.1.4'
H H 0.0000 0.0000 'International Tables Vol C Tables 4.2.6.8 and 6.1.1.4'
N N 0.0061 0.0033 'International Tables Vol C Tables 4.2.6.8 and 6.1.1.4'
O O 0.0106 0.0060 'International Tables Vol C Tables 4.2.6.8 and 6.1.1.4'
Cd Cd -0.8075 1.2024 'International Tables Vol C Tables 4.2.6.8 and 6.1.1.4'

loop_
_geom_angle_atom_site_label_1
_geom_angle_atom_site_label_2
_geom_angle_atom_site_label_3
_geom_angle
_geom_angle_site_symmetry_1
_geom_angle_site_symmetry_3
_geom_angle_publ_flag
N1 Cd1 N6 139.08(11) . . ?
N1 Cd1 O6 93.74(11) . . ?
N6 Cd1 O6 105.66(11) . . ?
N1 Cd1 O3 100.01(12) . . ?
N6 Cd1 O3 95.14(12) . . ?
O6 Cd1 O3 129.04(12) . . ?
N1 Cd1 O2 86.05(12) . . ?
N6 Cd1 O2 131.88(12) . . ?
O6 Cd1 O2 80.66(11) . . ?
O3 Cd1 O2 52.08(12) . . ?
N1 Cd1 N7 94.69(11) . . ?
N6 Cd1 N7 54.89(11) . . ?
O6 Cd1 N7 80.83(11) . . ?
O3 Cd1 N7 145.05(11) . . ?
O2 Cd1 N7 161.48(11) . . ?
N1 Cd1 N2 54.00(11) . . ?
N6 Cd1 N2 89.49(11) . . ?
O6 Cd1 N2 137.79(11) . . ?
O3 Cd1 N2 87.00(12) . . ?
O2 Cd1 N2 118.01(11) . . ?
N7 Cd1 N2 76.34(11) . . ?
N1 Cd1 O4 140.80(11) . . ?
N6 Cd1 O4 74.62(11) . . ?
O6 Cd1 O4 50.40(11) . . ?
O3 Cd1 O4 94.04(13) . . ?
O2 Cd1 O4 74.18(12) . . ?
N7 Cd1 O4 94.23(11) . . ?
N2 Cd1 O4 164.10(10) . . ?
C2 N1 C6 119.3(3) . . ?
C2 N1 Cd1 135.3(3) . . ?
C6 N1 Cd1 105.3(2) . . ?
C7 N2 C6 121.5(3) . . ?
C7 N2 Cd1 133.1(3) . . ?
C6 N2 Cd1 88.8(2) . . ?
C7 N3 C14 112.7(4) . . ?
C14 N4 C15 121.4(4) . . ?
C19 N5 C15 117.9(4) . . ?
C22 N6 C26 120.0(3) . . ?
C22 N6 Cd1 137.6(3) . . ?
C26 N6 Cd1 102.2(2) . . ?
C27 N7 C26 123.5(3) . . ?
C27 N7 Cd1 137.0(3) . . ?
C26 N7 Cd1 91.6(2) . . ?
C27 N8 C34 112.3(4) . . ?
C34 N9 C35 122.0(4) . . ?
C39 N10 C35 119.1(4) . . ?
O1 N11 O2 121.4(4) . . ?
O1 N11 O3 121.1(4) . . ?
O2 N11 O3 117.5(4) . . ?
O5 N12 O4 122.5(4) . . ?
O5 N12 O6 119.5(4) . . ?
O4 N12 O6 118.0(4) . . ?
N11 O2 Cd1 91.5(2) . . ?
N11 O3 Cd1 99.0(3) . . ?
N12 O4 Cd1 87.7(3) . . ?
N12 O6 Cd1 103.3(3) . . ?
N1 C2 C3 121.0(4) . . ?
N1 C2 C1 118.1(4) . . ?
C3 C2 C1 120.9(4) . . ?
C4 C3 C2 119.9(4) . . ?
C3 C4 C5 119.6(4) . . ?
C6 C5 C4 118.1(4) . . ?
N1 C6 C5 122.1(4) . . ?
N1 C6 N2 111.6(3) . . ?
C5 C6 N2 126.2(4) . . ?
N2 C7 N3 129.5(4) . . ?
N2 C7 C8 124.8(4) . . ?
N3 C7 C8 105.7(3) . . ?
C13 C8 C9 121.5(4) . . ?
C13 C8 C7 107.9(4) . . ?
C9 C8 C7 130.6(4) . . ?
C10 C9 C8 117.4(4) . . ?
C9 C10 C11 121.0(4) . . ?
C12 C11 C10 121.8(4) . . ?
C11 C12 C13 117.0(4) . . ?
C8 C13 C12 121.2(4) . . ?
C8 C13 C14 108.2(4) . . ?
C12 C13 C14 130.6(4) . . ?
N4 C14 N3 129.1(4) . . ?
N4 C14 C13 125.5(4) . . ?
N3 C14 C13 105.5(4) . . ?
N5 C15 C16 122.3(4) . . ?
N5 C15 N4 120.7(4) . . ?
C16 C15 N4 117.0(4) . . ?
C17 C16 C15 118.4(4) . . ?
C18 C17 C16 119.4(4) . . ?
C17 C18 C19 119.4(4) . . ?
N5 C19 C18 122.5(4) . . ?
N5 C19 C20 116.1(4) . . ?
C18 C19 C20 121.3(4) . . ?
N6 C22 C23 120.6(4) . . ?
N6 C22 C21 116.6(4) . . ?
C23 C22 C21 122.7(4) . . ?
C24 C23 C22 119.7(4) . . ?
C23 C24 C25 120.1(4) . . ?
C24 C25 C26 118.4(4) . . ?
N6 C26 C25 121.1(4) . . ?
N6 C26 N7 111.3(3) . . ?
C25 C26 N7 127.5(4) . . ?
N7 C27 N8 130.1(4) . . ?
N7 C27 C28 124.1(4) . . ?
N8 C27 C28 105.8(3) . . ?
C33 C28 C29 121.9(4) . . ?
C33 C28 C27 108.1(4) . . ?
C29 C28 C27 130.0(4) . . ?
C30 C29 C28 117.3(4) . . ?
C29 C30 C31 120.9(4) . . ?
C32 C31 C30 121.5(4) . . ?
C31 C32 C33 118.0(4) . . ?
C28 C33 C32 120.3(4) . . ?
C28 C33 C34 108.2(4) . . ?
C32 C33 C34 131.5(4) . . ?
N9 C34 N8 128.2(4) . . ?
N9 C34 C33 126.2(4) . . ?
N8 C34 C33 105.6(3) . . ?
N10 C35 C36 122.3(5) . . ?
N10 C35 N9 120.9(4) . . ?
C36 C35 N9 116.7(5) . . ?
C37 C36 C35 117.7(5) . . ?
C38 C37 C36 120.4(5) . . ?
C37 C38 C39 119.4(5) . . ?
N10 C39 C38 121.0(5) . . ?
N10 C39 C40 117.0(4) . . ?
C38 C39 C40 122.1(5) . . ?

loop_
_geom_bond_atom_site_label_1
_geom_bond_atom_site_label_2
_geom_bond_distance
_geom_bond_site_symmetry_2
_geom_bond_publ_flag
Cd1 N1 2.324(3) . ?
Cd1 N6 2.340(3) . ?
Cd1 O6 2.343(3) . ?
Cd1 O3 2.342(3) . ?
Cd1 O2 2.511(3) . ?
Cd1 N7 2.550(3) . ?
Cd1 N2 2.655(3) . ?
Cd1 O4 2.676(4) . ?
N1 C2 1.342(5) . ?
N1 C6 1.350(5) . ?
N2 C7 1.289(5) . ?
N2 C6 1.406(5) . ?
N3 C7 1.375(5) . ?
N3 C14 1.386(5) . ?
N4 C14 1.278(5) . ?
N4 C15 1.409(6) . ?
N5 C19 1.344(5) . ?
N5 C15 1.351(6) . ?
N6 C22 1.345(5) . ?
N6 C26 1.349(5) . ?
N7 C27 1.290(5) . ?
N7 C26 1.390(5) . ?
N8 C27 1.373(5) . ?
N8 C34 1.396(5) . ?
N9 C34 1.280(5) . ?
N9 C35 1.407(6) . ?
N10 C39 1.342(6) . ?
N10 C35 1.354(6) . ?
N11 O1 1.223(5) . ?
N11 O2 1.238(5) . ?
N11 O3 1.261(5) . ?
N12 O5 1.229(5) . ?
N12 O4 1.251(5) . ?
N12 O6 1.267(5) . ?
C1 C2 1.502(6) . ?
C2 C3 1.381(6) . ?
C3 C4 1.370(6) . ?
C4 C5 1.385(6) . ?
C5 C6 1.383(6) . ?
C7 C8 1.476(6) . ?
C8 C13 1.384(6) . ?
C8 C9 1.383(6) . ?
C9 C10 1.384(6) . ?
C10 C11 1.384(7) . ?
C11 C12 1.381(7) . ?
C12 C13 1.389(6) . ?
C13 C14 1.471(6) . ?
C15 C16 1.388(6) . ?
C16 C17 1.382(7) . ?
C17 C18 1.367(7) . ?
C18 C19 1.373(6) . ?
C19 C20 1.507(6) . ?
C21 C22 1.497(6) . ?
C22 C23 1.374(6) . ?
C23 C24 1.372(7) . ?
C24 C25 1.372(6) . ?
C25 C26 1.388(6) . ?
C27 C28 1.470(6) . ?
C28 C33 1.387(6) . ?
C28 C29 1.391(6) . ?
C29 C30 1.384(6) . ?
C30 C31 1.392(7) . ?
C31 C32 1.378(7) . ?
C32 C33 1.391(6) . ?
C33 C34 1.460(6) . ?
C35 C36 1.390(6) . ?
C36 C37 1.379(8) . ?
C37 C38 1.367(8) . ?
C38 C39 1.394(7) . ?
C39 C40 1.491(7) . ?
O60 C60 1.481(10) . ?
O61 C61 1.400(9) . ?
